data_4519454
loop_
_publ_author_name
'Abdel Rahman Al Ahmad'
'Thierry Maris'
'Christian Pellerin'
'James D. Wuest'

_publ_section_title
;
 Adding a Pinch of Salt: Using Ionic Mixed-Crystal Seeds to Search for New
 Solid Forms
;
_journal_name_full 'Crystal Growth & Design'
_journal_page_first 7472
_journal_page_last 7481
_journal_paper_doi 10.1021/acs.cgd.3c00884
_journal_volume 23
_journal_year 2023
_chemical_formula_moiety 'C12 H14 N2, 2(I)'
_chemical_formula_sum 'C12 H14 I2 N2'
_chemical_formula_weight 440.05
_chemical_name_common 'Paraquat Diiodide'
_chemical_name_systematic
;
 1,1'-dimethyl-4,4'-bipyridin-1-ium bis(iodide)
;
_space_group_crystal_system monoclinic
_space_group_IT_number 14
_space_group_name_Hall '-P 2ybc'
_space_group_name_H-M_alt 'P 1 21/c 1'
_atom_sites_solution_hydrogens geom
_atom_sites_solution_primary dual
_cell_angle_alpha 90
_cell_angle_beta 95.985(2)
_cell_angle_gamma 90
_cell_formula_units_Z 2
_cell_length_a 6.1060(3)
_cell_length_b 8.1616(4)
_cell_length_c 14.2115(7)
_cell_measurement_reflns_used 5042
_cell_measurement_temperature 150
_cell_measurement_theta_max 54.950
_cell_measurement_theta_min 5.447
_cell_volume 704.37(6)
_computing_cell_refinement
;
SAINT (2020) V8.40B; Integration Software for Single Crystal Data.
Bruker AXS Inc., Madison, WI 53719-1173.
;
_computing_data_collection
;
APEX 3 (2019) Bruker AXS Inc., Madison, WI 53719-1173.
;
_computing_data_reduction
;
SAINT (2020) V8.40B; Integration Software for Single Crystal Data.
Bruker AXS Inc., Madison, WI 53719-1173.
;
_computing_molecular_graphics 'Olex2 1.3 (Dolomanov et al., 2009)'
_computing_publication_material 'Olex2 1.3 (Dolomanov et al., 2009)'
_computing_structure_refinement 'XL  (Sheldrick, 2008)'
_computing_structure_solution 'SHELXT 2018/2 (Sheldrick, 2018)'
_diffrn_ambient_temperature 150
_diffrn_detector 'CMOS Area detector'
_diffrn_detector_area_resol_mean 10.42
_diffrn_detector_type 'Bruker CMOS Photon III '
_diffrn_measured_fraction_theta_full 0.996
_diffrn_measured_fraction_theta_max 0.996
_diffrn_measurement_device 'k-geometry diffractometer'
_diffrn_measurement_device_type 'Bruker Venture Metaljet'
_diffrn_measurement_method '\w and \f scans'
_diffrn_radiation_collimation 'Focusing mirrors'
_diffrn_radiation_monochromator 'Helios MX Mirror Optics'
_diffrn_radiation_probe x-ray
_diffrn_radiation_type 'Ga K\a'
_diffrn_radiation_wavelength 1.34139
_diffrn_reflns_av_R_equivalents 0.0384
_diffrn_reflns_av_unetI/netI 0.0302
_diffrn_reflns_Laue_measured_fraction_full 0.996
_diffrn_reflns_Laue_measured_fraction_max 0.996
_diffrn_reflns_limit_h_max 7
_diffrn_reflns_limit_h_min -7
_diffrn_reflns_limit_k_max 9
_diffrn_reflns_limit_k_min -9
_diffrn_reflns_limit_l_max 16
_diffrn_reflns_limit_l_min -17
_diffrn_reflns_number 6440
_diffrn_reflns_point_group_measured_fraction_full 0.996
_diffrn_reflns_point_group_measured_fraction_max 0.996
_diffrn_reflns_theta_full 53.594
_diffrn_reflns_theta_max 54.925
_diffrn_reflns_theta_min 5.445
_diffrn_source 'Metal Jet'
_diffrn_source_current 2.86
_diffrn_source_power 0.1993706
_diffrn_source_target Ga
_diffrn_source_type 'Gallium Liquid Metal Jet Source'
_diffrn_source_voltage 69.71
_exptl_absorpt_coefficient_mu 23.972
_exptl_absorpt_correction_T_max 0.1122
_exptl_absorpt_correction_T_min 0.0253
_exptl_absorpt_correction_type multi-scan
_exptl_absorpt_process_details
;
SADABS-2016/2 (Bruker,2016/2) was used for absorption correction.
wR2(int) was 0.1427 before and 0.0708 after correction.
The Ratio of minimum to maximum transmission is 0.2255.
The \l/2 correction factor is Not present.
;
_exptl_crystal_colour 'clear light yellow'
_exptl_crystal_colour_lustre clear
_exptl_crystal_colour_modifier light
_exptl_crystal_colour_primary yellow
_exptl_crystal_density_diffrn 2.075
_exptl_crystal_description Fragment
_exptl_crystal_F_000 412
_exptl_crystal_size_max 0.16
_exptl_crystal_size_mid 0.12
_exptl_crystal_size_min 0.08
_refine_diff_density_max 0.447
_refine_diff_density_min -0.493
_refine_diff_density_rms 0.103
_refine_ls_extinction_coef .
_refine_ls_extinction_method none
_refine_ls_goodness_of_fit_ref 1.078
_refine_ls_hydrogen_treatment constr
_refine_ls_matrix_type full
_refine_ls_number_parameters 74
_refine_ls_number_reflns 1334
_refine_ls_number_restraints 0
_refine_ls_restrained_S_all 1.078
_refine_ls_R_factor_all 0.0244
_refine_ls_R_factor_gt 0.0220
_refine_ls_shift/su_max 0.001
_refine_ls_shift/su_mean 0.000
_refine_ls_structure_factor_coef Fsqd
_refine_ls_weighting_details 'w=1/[\s^2^(Fo^2^)+(0.0269P)^2^+0.2482P] where P=(Fo^2^+2Fc^2^)/3'
_refine_ls_weighting_scheme calc
_refine_ls_wR_factor_gt 0.0544
_refine_ls_wR_factor_ref 0.0555
_reflns_Friedel_coverage 0.000
_reflns_Friedel_fraction_full .
_reflns_Friedel_fraction_max .
_reflns_number_gt 1223
_reflns_number_total 1334
_reflns_threshold_expression 'I > 2\s(I)'
_cod_data_source_file S08_Pq-I2-P21_c.cif
_cod_data_source_block jw25381
_cod_database_code 4519454

loop_
_space_group_symop_id
_space_group_symop_operation_xyz
1 'x, y, z'
2 '-x, y+1/2, -z+1/2'
3 '-x, -y, -z'
4 'x, -y-1/2, z-1/2'

loop_
_atom_site_label
_atom_site_type_symbol
_atom_site_fract_x
_atom_site_fract_y
_atom_site_fract_z
_atom_site_U_iso_or_equiv
_atom_site_adp_type
_atom_site_occupancy
_atom_site_site_symmetry_order
_atom_site_calc_flag
_atom_site_refinement_flags_posn
_atom_site_refinement_flags_adp
_atom_site_refinement_flags_occupancy
_atom_site_disorder_assembly
_atom_site_disorder_group
I1 I 0.83035(3) 0.42263(2) 0.32393(2) 0.03901(11) Uani 1 1 d . . . . .
N1 N 0.5256(4) 0.7670(3) 0.43629(18) 0.0342(5) Uani 1 1 d . . . . .
C1 C 0.6371(5) 0.8312(4) 0.3688(2) 0.0380(7) Uani 1 1 d . . . . .
H1 H 0.587752 0.811733 0.304098 0.046 Uiso 1 1 calc R U . . .
C2 C 0.8225(5) 0.9251(3) 0.3919(2) 0.0370(7) Uani 1 1 d . . . . .
H2 H 0.898258 0.971852 0.343356 0.044 Uiso 1 1 calc R U . . .
C3 C 0.8988(5) 0.9516(4) 0.4863(2) 0.0325(6) Uani 1 1 d . . . . .
C4 C 0.7786(5) 0.8826(4) 0.5551(2) 0.0357(7) Uani 1 1 d . . . . .
H4 H 0.826030 0.897897 0.620280 0.043 Uiso 1 1 calc R U . . .
C5 C 0.5916(5) 0.7923(4) 0.5282(2) 0.0364(7) Uani 1 1 d . . . . .
H5 H 0.508784 0.747705 0.575160 0.044 Uiso 1 1 calc R U . . .
C6 C 0.3299(5) 0.6632(4) 0.4081(2) 0.0385(7) Uani 1 1 d . . . . .
H6A H 0.236366 0.717302 0.357045 0.058 Uiso 1 1 calc R U . . .
H6B H 0.246252 0.647215 0.462572 0.058 Uiso 1 1 calc R U . . .
H6C H 0.377906 0.556637 0.385949 0.058 Uiso 1 1 calc R U . . .

loop_
_atom_site_aniso_label
_atom_site_aniso_U_11
_atom_site_aniso_U_22
_atom_site_aniso_U_33
_atom_site_aniso_U_23
_atom_site_aniso_U_13
_atom_site_aniso_U_12
I1 0.03695(15) 0.04399(17) 0.03669(15) 0.00044(8) 0.00669(10) -0.00146(8)
N1 0.0310(12) 0.0336(14) 0.0378(14) 0.0003(11) 0.0030(10) 0.0022(10)
C1 0.0366(17) 0.0435(19) 0.0338(16) -0.0020(13) 0.0039(13) 0.0011(13)
C2 0.0329(16) 0.0431(19) 0.0355(17) 0.0023(12) 0.0056(13) 0.0012(12)
C3 0.0307(15) 0.0330(15) 0.0337(16) 0.0012(12) 0.0038(13) 0.0067(12)
C4 0.0381(17) 0.0368(16) 0.0326(16) 0.0014(13) 0.0044(13) -0.0011(13)
C5 0.0370(16) 0.0370(17) 0.0356(16) 0.0020(13) 0.0061(13) 0.0020(13)
C6 0.0312(16) 0.0417(18) 0.0425(18) -0.0035(14) 0.0028(13) -0.0040(13)

loop_
_atom_type_symbol
_atom_type_description
_atom_type_scat_dispersion_real
_atom_type_scat_dispersion_imag
_atom_type_scat_source
C C 0.0137 0.0067 'International Tables Vol C Tables 4.2.6.8 and 6.1.1.4'
H H 0.0000 0.0000 'International Tables Vol C Tables 4.2.6.8 and 6.1.1.4'
I I 0.0030 5.4350 'International Tables Vol C Tables 4.2.6.8 and 6.1.1.4'
N N 0.0241 0.0134 'International Tables Vol C Tables 4.2.6.8 and 6.1.1.4'

loop_
_geom_angle_atom_site_label_1
_geom_angle_atom_site_label_2
_geom_angle_atom_site_label_3
_geom_angle
_geom_angle_site_symmetry_1
_geom_angle_site_symmetry_3
C1 N1 C5 120.9(3) . .
C1 N1 C6 118.9(3) . .
C5 N1 C6 120.1(3) . .
N1 C1 H1 119.6 . .
N1 C1 C2 120.8(3) . .
C2 C1 H1 119.6 . .
C1 C2 H2 120.0 . .
C1 C2 C3 120.1(3) . .
C3 C2 H2 120.0 . .
C2 C3 C3 121.4(4) . 3_776
C2 C3 C4 117.6(3) . .
C4 C3 C3 121.0(4) . 3_776
C3 C4 H4 119.9 . .
C5 C4 C3 120.1(3) . .
C5 C4 H4 119.9 . .
N1 C5 C4 120.4(3) . .
N1 C5 H5 119.8 . .
C4 C5 H5 119.8 . .
N1 C6 H6A 109.5 . .
N1 C6 H6B 109.5 . .
N1 C6 H6C 109.5 . .
H6A C6 H6B 109.5 . .
H6A C6 H6C 109.5 . .
H6B C6 H6C 109.5 . .

loop_
_geom_bond_atom_site_label_1
_geom_bond_atom_site_label_2
_geom_bond_distance
_geom_bond_site_symmetry_2
N1 C1 1.340(4) .
N1 C5 1.343(4) .
N1 C6 1.485(4) .
C1 H1 0.9500 .
C1 C2 1.379(4) .
C2 H2 0.9500 .
C2 C3 1.390(5) .
C3 C3 1.483(6) 3_776
C3 C4 1.400(4) .
C4 H4 0.9500 .
C4 C5 1.379(4) .
C5 H5 0.9500 .
C6 H6A 0.9800 .
C6 H6B 0.9800 .
C6 H6C 0.9800 .

loop_
_geom_hbond_atom_site_label_D
_geom_hbond_atom_site_label_H
_geom_hbond_atom_site_label_A
_geom_hbond_distance_DH
_geom_hbond_distance_HA
_geom_hbond_distance_DA
_geom_hbond_angle_DHA
_geom_hbond_site_symmetry_A
_geom_hbond_publ_flag
C1 H1 I1 0.95 3.11 3.817(3) 132.5 2_655 yes
C2 H2 I1 0.95 3.06 3.906(3) 148.8 2_755 yes
C4 H4 I1 0.95 3.24 4.120(3) 154.7 4_576 yes
C5 H5 I1 0.95 2.98 3.906(3) 164.3 3_666 yes
C6 H6A I1 0.98 3.06 3.954(3) 152.2 2_655 yes
C6 H6B I1 0.98 3.17 4.090(3) 157.2 3_666 yes
C6 H6C I1 0.98 3.18 3.922(3) 133.8 . yes

loop_
_geom_torsion_atom_site_label_1
_geom_torsion_atom_site_label_2
_geom_torsion_atom_site_label_3
_geom_torsion_atom_site_label_4
_geom_torsion
_geom_torsion_site_symmetry_1
_geom_torsion_site_symmetry_2
_geom_torsion_site_symmetry_3
_geom_torsion_site_symmetry_4
N1 C1 C2 C3 1.3(5) . . . .
C1 N1 C5 C4 -1.3(4) . . . .
C1 C2 C3 C3 178.3(3) . . . 3_776
C1 C2 C3 C4 -1.2(4) . . . .
C2 C3 C4 C5 -0.1(4) . . . .
C3 C3 C4 C5 -179.6(3) 3_776 . . .
C3 C4 C5 N1 1.4(5) . . . .
C5 N1 C1 C2 0.0(4) . . . .
C6 N1 C1 C2 -178.5(3) . . . .
C6 N1 C5 C4 177.2(3) . . . .

_cod_database_fobs_code 4519454
